data_7213466
loop_
_publ_author_name
'Moriguchi, Tetsuji'
'Sakata, Kazunori'
'Tsuge, Akihiko'

_publ_section_title
;
 Intra- and intermolecular interactions in substituted
 dithia[3.3]metacyclophanes
;
_journal_issue 6
_journal_name_full 'Journal of the Chemical Society, Perkin Transactions 2'
_journal_page_first 934
_journal_paper_doi 10.1039/b100285f
_journal_year 2001
_chemical_formula_moiety 'C16 H17 N S2 '
_chemical_formula_sum 'C16 H17 N S2'
_chemical_formula_weight 287.44
_space_group_IT_number 14
_symmetry_cell_setting monoclinic
_symmetry_Int_Tables_number 14
_symmetry_space_group_name_Hall '-P 2yab'
_symmetry_space_group_name_H-M 'P 1 21/a 1'
_audit_creation_date 'Thu Dec 10 19:28:16 1998'
_audit_creation_method 'from TEXRAY.INF file'
_cell_angle_alpha 90
_cell_angle_beta 99.496(8)
_cell_angle_gamma 90
_cell_formula_units_Z 4
_cell_length_a 7.892(2)
_cell_length_b 15.17(2)
_cell_length_c 12.017(4)
_cell_measurement_reflns_used 0
_cell_measurement_temperature 123.2
_cell_measurement_theta_max 0.0
_cell_measurement_theta_min 0.0
_cell_volume 1419(2)
_computing_cell_refinement 'MSC/AFC Diffractometer Control'
_computing_data_collection 'MSC/AFC Diffractometer Control'
_computing_data_reduction teXsan
_computing_publication_material teXsan
_computing_structure_refinement teXsan
_diffrn_ambient_temperature 123.2
_diffrn_detector_area_resol_mean 0.010000
_diffrn_measurement_device_type 'Rigaku RAXIS-IV'
_diffrn_radiation_detector 'Imaging Plate'
_diffrn_radiation_monochromator graphite
_diffrn_radiation_source 'Rigaku rotating anode'
_diffrn_radiation_type 'Mo K\a'
_diffrn_radiation_wavelength 0.7107
_diffrn_reflns_av_R_equivalents 0.000
_diffrn_reflns_av_sigmaI/netI 0.013
_diffrn_reflns_limit_h_max 9
_diffrn_reflns_limit_h_min 0
_diffrn_reflns_limit_k_max 19
_diffrn_reflns_limit_k_min 0
_diffrn_reflns_limit_l_max 14
_diffrn_reflns_limit_l_min -15
_diffrn_reflns_number 2824
_diffrn_reflns_reduction_process 'Lp corrections applied'
_diffrn_reflns_theta_max 0.00
_diffrn_reflns_theta_min 0.00
_exptl_absorpt_coefficient_mu 0.360
_exptl_absorpt_correction_type none
_exptl_crystal_colour colorless
_exptl_crystal_density_diffrn 1.345
_exptl_crystal_density_method 'not measured'
_exptl_crystal_description prismatic
_exptl_crystal_F_000 608.00
_exptl_crystal_size_max 0.500
_exptl_crystal_size_mid 0.400
_exptl_crystal_size_min 0.300
_reflns_number_gt 2519
_reflns_number_total 2824
_reflns_observed_criterion >2.0sigma(I)
_cod_data_source_file b100285fsup1.cif
_cod_data_source_block -160amino[3.3]MCP
_cod_depositor_comments
;
The following automatic conversions were performed:
'_atom_site_calc_flags' tag replaced with '_atom_site_calc_flag' tag
as specified in the replacement file
'cod-tools/trunk/perl-scripts/inputs/replacement_tags.lst'.

'_atom_type_scat_imag'
tag replaced with '_atom_type_scat_dispersion_imag' tag as specified
in the replacement file
'cod-tools/trunk/perl-scripts/inputs/replacement_tags.lst'.

Automatic conversion script
Id: cif_correct_tags 3137 2015-03-23 15:08:43Z antanas 
;
_cod_original_cell_volume 1419.2200
_cod_original_sg_symbol_H-M 'P 21/a       '
_cod_original_formula_sum 'C16 H17 N S2 '
_cod_database_code 7213466

loop_
_symmetry_equiv_pos_as_xyz
x,y,z
1/2-x,1/2+y,-z
-x,-y,-z
1/2+x,1/2-y,z

loop_
_atom_site_label
_atom_site_type_symbol
_atom_site_fract_x
_atom_site_fract_y
_atom_site_fract_z
_atom_site_U_iso_or_equiv
_atom_site_adp_type
_atom_site_occupancy
_atom_site_calc_flag
S(1) S 0.8344(2) -0.09394(9) 0.8393(1) 0.0249(3) Uani 1.00 d
S(2) S 0.3030(2) 0.12129(9) 0.5324(1) 0.0222(3) Uani 1.00 d
N(1) N 0.7216(6) 0.0609(3) 0.6295(4) 0.021(1) Uani 1.00 d
C(1) C 0.6429(7) -0.0929(4) 0.9077(5) 0.024(1) Uani 1.00 d
C(2) C 0.9116(7) 0.0217(4) 0.8495(4) 0.023(1) Uani 1.00 d
C(3) C 0.7767(6) 0.0910(3) 0.8321(4) 0.018(1) Uani 1.00 d
C(4) C 0.7409(7) 0.1402(3) 0.9249(4) 0.019(1) Uani 1.00 d
C(5) C 0.6214(7) 0.2073(3) 0.9113(4) 0.022(1) Uani 1.00 d
C(6) C 0.5351(7) 0.2264(3) 0.8033(4) 0.020(1) Uani 1.00 d
C(7) C 0.5651(6) 0.1789(3) 0.7088(4) 0.018(1) Uani 1.00 d
C(8) C 0.6843(6) 0.1109(3) 0.7226(4) 0.016(1) Uani 1.00 d
C(9) C 0.4627(7) 0.2029(3) 0.5947(4) 0.023(1) Uani 1.00 d
C(10) C 0.2006(7) 0.0839(4) 0.6522(4) 0.022(1) Uani 1.00 d
C(11) C 0.2664(7) -0.0044(3) 0.6969(4) 0.021(1) Uani 1.00 d
C(12) C 0.1992(7) -0.0815(4) 0.6448(4) 0.024(1) Uani 1.00 d
C(13) C 0.2714(8) -0.1634(4) 0.6814(5) 0.028(1) Uani 1.00 d
C(14) C 0.4132(8) -0.1669(3) 0.7681(4) 0.026(1) Uani 1.00 d
C(15) C 0.4795(7) -0.0893(3) 0.8227(4) 0.020(1) Uani 1.00 d
C(16) C 0.4018(6) -0.0099(3) 0.7888(4) 0.018(1) Uani 1.00 d
H(1) H 0.656(7) -0.049(4) 0.959(5) 0.01(1) Uiso 1.00 calc
H(2) H 0.646(6) -0.147(3) 0.957(4) 0.00(1) Uiso 1.00 calc
H(3) H 0.982(8) 0.028(4) 0.786(5) 0.03(2) Uiso 1.00 calc
H(4) H 0.992(7) 0.038(4) 0.928(4) 0.02(1) Uiso 1.00 calc
H(5) H 0.811(8) 0.139(4) 1.003(5) 0.03(2) Uiso 1.00 calc
H(6) H 0.592(6) 0.242(3) 0.981(4) 0.01(1) Uiso 1.00 calc
H(7) H 0.451(7) 0.256(3) 0.799(4) 0.00(1) Uiso 1.00 calc
H(8) H 0.53(1) 0.235(6) 0.528(8) 0.09(3) Uiso 1.00 calc
H(9) H 0.393(7) 0.257(3) 0.600(4) 0.01(1) Uiso 1.00 calc
H(10) H 0.210(7) 0.134(4) 0.702(4) 0.01(1) Uiso 1.00 calc
H(11) H 0.081(8) 0.072(4) 0.618(4) 0.02(1) Uiso 1.00 calc
H(12) H 0.082(8) -0.065(4) 0.576(5) 0.02(1) Uiso 1.00 calc
H(13) H 0.24(1) -0.235(5) 0.647(6) 0.06(2) Uiso 1.00 calc
H(14) H 0.457(7) -0.233(4) 0.791(5) 0.02(1) Uiso 1.00 calc
H(15) H 0.442(6) 0.050(3) 0.828(4) 0.01(1) Uiso 1.00 calc
H(16) H 0.638(8) 0.053(4) 0.569(5) 0.03(2) Uiso 1.00 calc
H(17) H 0.73(1) 0.007(6) 0.646(6) 0.05(2) Uiso 1.00 calc

loop_
_atom_site_aniso_label
_atom_site_aniso_U_11
_atom_site_aniso_U_22
_atom_site_aniso_U_33
_atom_site_aniso_U_12
_atom_site_aniso_U_13
_atom_site_aniso_U_23
S(1) 0.0217(7) 0.0211(6) 0.0324(7) 0.0044(5) 0.0058(5) 0.0024(5)
S(2) 0.0246(7) 0.0234(6) 0.0177(6) -0.0024(5) 0.0003(4) 0.0009(5)
N(1) 0.024(3) 0.020(2) 0.019(2) 0.003(2) 0.005(2) -0.004(2)
C(1) 0.020(3) 0.027(3) 0.025(3) -0.001(2) 0.004(2) 0.008(2)
C(2) 0.017(3) 0.027(3) 0.025(3) -0.003(2) 0.005(2) 0.005(2)
C(3) 0.016(3) 0.022(2) 0.015(2) -0.004(2) 0.002(2) 0.001(2)
C(4) 0.021(3) 0.020(2) 0.015(2) -0.005(2) 0.003(2) 0.000(2)
C(5) 0.021(3) 0.026(3) 0.021(2) -0.004(2) 0.007(2) -0.007(2)
C(6) 0.017(3) 0.016(2) 0.028(3) 0.002(2) 0.004(2) -0.005(2)
C(7) 0.020(3) 0.016(2) 0.019(2) -0.002(2) 0.004(2) 0.000(2)
C(8) 0.015(3) 0.018(2) 0.015(2) -0.002(2) 0.006(2) 0.000(2)
C(9) 0.023(3) 0.022(3) 0.023(2) -0.001(2) 0.001(2) 0.003(2)
C(10) 0.015(3) 0.025(3) 0.025(3) 0.000(2) 0.001(2) 0.000(2)
C(11) 0.015(3) 0.029(3) 0.018(2) -0.002(2) 0.004(2) 0.000(2)
C(12) 0.022(3) 0.026(3) 0.023(2) -0.008(2) 0.002(2) -0.001(2)
C(13) 0.035(3) 0.020(3) 0.030(3) -0.008(2) 0.006(2) -0.003(2)
C(14) 0.037(3) 0.016(2) 0.026(3) -0.005(2) 0.012(2) 0.000(2)
C(15) 0.022(3) 0.022(2) 0.018(2) -0.004(2) 0.006(2) 0.002(2)
C(16) 0.015(3) 0.024(2) 0.017(2) -0.004(2) 0.006(2) -0.002(2)

loop_
_atom_type_symbol
_atom_type_description
_atom_type_scat_dispersion_real
_atom_type_scat_dispersion_imag
_atom_type_scat_source
C C 0.003 0.002
;International Tables for Crystallography
(1992, Vol. C, Tables 4.2.6.8 and 6.1.1.1)
;
H H 0.000 0.000
;International Tables for Crystallography
(1992, Vol. C, Table 6.1.1.2)
;
N N 0.006 0.003
;International Tables for Crystallography
(1992, Vol. C, Tables 4.2.6.8 and 6.1.1.1)
;
S S 0.125 0.123
;International Tables for Crystallography
(1992, Vol. C, Tables 4.2.6.8 and 6.1.1.1)
;

loop_
_geom_angle_atom_site_label_1
_geom_angle_atom_site_label_2
_geom_angle_atom_site_label_3
_geom_angle
_geom_angle_site_symmetry_1
_geom_angle_site_symmetry_2
_geom_angle_site_symmetry_3
_geom_angle_publ_flag
C(1) S(1) C(2) 104.3(2) 1_555 1_555 1_555 yes
C(9) S(2) C(10) 104.4(2) 1_555 1_555 1_555 yes
C(8) N(1) H(16) 119(3) 1_555 1_555 1_555 no
C(8) N(1) H(17) 111(5) 1_555 1_555 1_555 no
H(16) N(1) H(17) 94(6) 1_555 1_555 1_555 no
S(1) C(1) C(15) 111.8(4) 1_555 1_555 1_555 yes
S(1) C(1) H(1) 107(3) 1_555 1_555 1_555 no
S(1) C(1) H(2) 108(2) 1_555 1_555 1_555 no
C(15) C(1) H(1) 115(3) 1_555 1_555 1_555 no
C(15) C(1) H(2) 111(2) 1_555 1_555 1_555 no
H(1) C(1) H(2) 102(4) 1_555 1_555 1_555 no
S(1) C(2) C(3) 116.1(4) 1_555 1_555 1_555 yes
S(1) C(2) H(3) 104(3) 1_555 1_555 1_555 no
S(1) C(2) H(4) 114(2) 1_555 1_555 1_555 no
C(3) C(2) H(3) 107(3) 1_555 1_555 1_555 no
C(3) C(2) H(4) 105(2) 1_555 1_555 1_555 no
H(3) C(2) H(4) 108(4) 1_555 1_555 1_555 no
C(2) C(3) C(4) 119.7(4) 1_555 1_555 1_555 yes
C(2) C(3) C(8) 121.6(4) 1_555 1_555 1_555 yes
C(4) C(3) C(8) 118.6(4) 1_555 1_555 1_555 yes
C(3) C(4) C(5) 121.4(4) 1_555 1_555 1_555 yes
C(3) C(4) H(5) 124(3) 1_555 1_555 1_555 no
C(5) C(4) H(5) 112(3) 1_555 1_555 1_555 no
C(4) C(5) C(6) 118.9(4) 1_555 1_555 1_555 yes
C(4) C(5) H(6) 120(2) 1_555 1_555 1_555 no
C(6) C(5) H(6) 120(2) 1_555 1_555 1_555 no
C(5) C(6) C(7) 121.8(5) 1_555 1_555 1_555 yes
C(5) C(6) H(7) 117(3) 1_555 1_555 1_555 no
C(7) C(6) H(7) 118(3) 1_555 1_555 1_555 no
C(6) C(7) C(8) 119.3(4) 1_555 1_555 1_555 yes
C(6) C(7) C(9) 118.3(5) 1_555 1_555 1_555 yes
C(8) C(7) C(9) 122.5(4) 1_555 1_555 1_555 yes
N(1) C(8) C(3) 118.2(4) 1_555 1_555 1_555 yes
N(1) C(8) C(7) 121.8(4) 1_555 1_555 1_555 yes
C(3) C(8) C(7) 120.0(4) 1_555 1_555 1_555 yes
S(2) C(9) C(7) 115.7(4) 1_555 1_555 1_555 yes
S(2) C(9) H(8) 111(4) 1_555 1_555 1_555 no
S(2) C(9) H(9) 103(2) 1_555 1_555 1_555 no
C(7) C(9) H(8) 119(4) 1_555 1_555 1_555 no
C(7) C(9) H(9) 111(2) 1_555 1_555 1_555 no
H(8) C(9) H(9) 90(5) 1_555 1_555 1_555 no
S(2) C(10) C(11) 112.4(4) 1_555 1_555 1_555 yes
S(2) C(10) H(10) 103(3) 1_555 1_555 1_555 no
S(2) C(10) H(11) 103(3) 1_555 1_555 1_555 no
C(11) C(10) H(10) 119(3) 1_555 1_555 1_555 no
C(11) C(10) H(11) 104(3) 1_555 1_555 1_555 no
H(10) C(10) H(11) 111(4) 1_555 1_555 1_555 no
C(10) C(11) C(12) 120.4(5) 1_555 1_555 1_555 yes
C(10) C(11) C(16) 120.4(5) 1_555 1_555 1_555 yes
C(12) C(11) C(16) 119.1(5) 1_555 1_555 1_555 yes
C(11) C(12) C(13) 119.9(5) 1_555 1_555 1_555 yes
C(11) C(12) H(12) 110(2) 1_555 1_555 1_555 no
C(13) C(12) H(12) 130(2) 1_555 1_555 1_555 no
C(12) C(13) C(14) 120.0(5) 1_555 1_555 1_555 yes
C(12) C(13) H(13) 130(3) 1_555 1_555 1_555 no
C(14) C(13) H(13) 109(3) 1_555 1_555 1_555 no
C(13) C(14) C(15) 120.4(5) 1_555 1_555 1_555 yes
C(13) C(14) H(14) 114(2) 1_555 1_555 1_555 no
C(15) C(14) H(14) 125(3) 1_555 1_555 1_555 no
C(1) C(15) C(14) 119.7(5) 1_555 1_555 1_555 yes
C(1) C(15) C(16) 121.3(5) 1_555 1_555 1_555 yes
C(14) C(15) C(16) 118.6(5) 1_555 1_555 1_555 yes
C(11) C(16) C(15) 121.7(5) 1_555 1_555 1_555 yes
C(11) C(16) H(15) 115(2) 1_555 1_555 1_555 no
C(15) C(16) H(15) 122(2) 1_555 1_555 1_555 no

loop_
_geom_bond_atom_site_label_1
_geom_bond_atom_site_label_2
_geom_bond_distance
_geom_bond_site_symmetry_1
_geom_bond_site_symmetry_2
_geom_bond_publ_flag
S(1) C(1) 1.836(5) 1_555 1_555 yes
S(1) C(2) 1.855(6) 1_555 1_555 yes
S(2) C(9) 1.836(6) 1_555 1_555 yes
S(2) C(10) 1.852(5) 1_555 1_555 yes
N(1) C(8) 1.421(6) 1_555 1_555 yes
C(1) C(15) 1.509(7) 1_555 1_555 yes
C(2) C(3) 1.486(7) 1_555 1_555 yes
C(3) C(4) 1.409(7) 1_555 1_555 yes
C(3) C(8) 1.427(6) 1_555 1_555 yes
C(4) C(5) 1.379(7) 1_555 1_555 yes
C(5) C(6) 1.393(7) 1_555 1_555 yes
C(6) C(7) 1.398(7) 1_555 1_555 yes
C(7) C(8) 1.388(7) 1_555 1_555 yes
C(7) C(9) 1.516(7) 1_555 1_555 yes
C(10) C(11) 1.503(7) 1_555 1_555 yes
C(11) C(12) 1.390(7) 1_555 1_555 yes
C(11) C(16) 1.407(7) 1_555 1_555 yes
C(12) C(13) 1.406(8) 1_555 1_555 yes
C(13) C(14) 1.398(8) 1_555 1_555 yes
C(14) C(15) 1.407(7) 1_555 1_555 yes
C(15) C(16) 1.381(7) 1_555 1_555 yes

loop_
_geom_torsion_atom_site_label_1
_geom_torsion_atom_site_label_2
_geom_torsion_atom_site_label_3
_geom_torsion_atom_site_label_4
_geom_torsion
_geom_torsion_site_symmetry_1
_geom_torsion_site_symmetry_2
_geom_torsion_site_symmetry_3
_geom_torsion_site_symmetry_4
_geom_torsion_publ_flag
S(1) C(1) C(15) C(14) 80.7(5) 1_555 1_555 1_555 1_555 yes
S(1) C(1) C(15) C(16) -93.0(5) 1_555 1_555 1_555 1_555 yes
S(1) C(2) C(3) C(4) 107.1(5) 1_555 1_555 1_555 1_555 yes
S(1) C(2) C(3) C(8) -74.5(5) 1_555 1_555 1_555 1_555 yes
S(2) C(9) C(7) C(6) -110.4(5) 1_555 1_555 1_555 1_555 yes
S(2) C(9) C(7) C(8) 68.5(6) 1_555 1_555 1_555 1_555 yes
S(2) C(10) C(11) C(12) -82.7(5) 1_555 1_555 1_555 1_555 yes
S(2) C(10) C(11) C(16) 94.5(5) 1_555 1_555 1_555 1_555 yes
N(1) C(8) C(3) C(2) 1.5(7) 1_555 1_555 1_555 1_555 yes
N(1) C(8) C(3) C(4) 179.9(4) 1_555 1_555 1_555 1_555 yes
N(1) C(8) C(7) C(6) -179.3(4) 1_555 1_555 1_555 1_555 yes
N(1) C(8) C(7) C(9) 1.8(7) 1_555 1_555 1_555 1_555 yes
C(1) S(1) C(2) C(3) -39.1(4) 1_555 1_555 1_555 1_555 yes
C(1) C(15) C(14) C(13) -173.9(5) 1_555 1_555 1_555 1_555 yes
C(1) C(15) C(16) C(11) 169.4(4) 1_555 1_555 1_555 1_555 yes
C(2) S(1) C(1) C(15) 99.8(4) 1_555 1_555 1_555 1_555 yes
C(2) C(3) C(4) C(5) 177.5(5) 1_555 1_555 1_555 1_555 yes
C(2) C(3) C(8) C(7) -176.9(4) 1_555 1_555 1_555 1_555 yes
C(3) C(4) C(5) C(6) -0.1(7) 1_555 1_555 1_555 1_555 yes
C(3) C(8) C(7) C(6) -0.9(7) 1_555 1_555 1_555 1_555 yes
C(3) C(8) C(7) C(9) -179.8(4) 1_555 1_555 1_555 1_555 yes
C(4) C(3) C(8) C(7) 1.5(7) 1_555 1_555 1_555 1_555 yes
C(4) C(5) C(6) C(7) 0.7(8) 1_555 1_555 1_555 1_555 yes
C(5) C(4) C(3) C(8) -1.0(7) 1_555 1_555 1_555 1_555 yes
C(5) C(6) C(7) C(8) -0.1(8) 1_555 1_555 1_555 1_555 yes
C(5) C(6) C(7) C(9) 178.8(5) 1_555 1_555 1_555 1_555 yes
C(7) C(9) S(2) C(10) 42.1(4) 1_555 1_555 1_555 1_555 yes
C(9) S(2) C(10) C(11) -102.0(4) 1_555 1_555 1_555 1_555 yes
C(10) C(11) C(12) C(13) 174.7(5) 1_555 1_555 1_555 1_555 yes
C(10) C(11) C(16) C(15) -171.6(5) 1_555 1_555 1_555 1_555 yes
C(11) C(12) C(13) C(14) -1.6(8) 1_555 1_555 1_555 1_555 yes
C(11) C(16) C(15) C(14) -4.3(7) 1_555 1_555 1_555 1_555 yes
C(12) C(11) C(16) C(15) 5.7(7) 1_555 1_555 1_555 1_555 yes
C(12) C(13) C(14) C(15) 2.9(8) 1_555 1_555 1_555 1_555 yes
C(13) C(12) C(11) C(16) -2.6(8) 1_555 1_555 1_555 1_555 yes
C(13) C(14) C(15) C(16) 0.0(8) 1_555 1_555 1_555 1_555 yes
